data_4084940
loop_
_publ_author_name
'Contrella, Nathan D.'
'Jordan, Richard F.'

_publ_section_title
;
 Lewis Acid Modification and Ethylene Oligomerization Behavior of
 Palladium Catalysts That Contain a Phosphine-Sulfonate-Diethyl
 Phosphonate Ancillary Ligand
;
_journal_issue 24
_journal_name_full Organometallics
_journal_page_first 7199
_journal_paper_doi 10.1021/om5009988
_journal_volume 33
_journal_year 2014
_chemical_formula_sum 'C38 H51 Cl3.75 N O6 P2 Pd S'
_chemical_formula_weight 951.14
_chemical_name_systematic
; 
 ? 
;
_space_group_crystal_system monoclinic
_space_group_IT_number 14
_symmetry_space_group_name_Hall '-P 2ybc'
_symmetry_space_group_name_H-M 'P 1 21/c 1'
_atom_sites_solution_hydrogens geom
_atom_sites_solution_primary direct
_atom_sites_solution_secondary difmap
_audit_creation_method SHELXL-97
_cell_angle_alpha 90.00
_cell_angle_beta 111.246(18)
_cell_angle_gamma 90.00
_cell_formula_units_Z 4
_cell_length_a 19.60(2)
_cell_length_b 10.268(11)
_cell_length_c 22.37(2)
_cell_measurement_reflns_used 1024
_cell_measurement_temperature 100(2)
_cell_measurement_theta_max 18.85
_cell_measurement_theta_min 1.87
_cell_volume 4196(7)
_computing_structure_refinement 'SHELXL-97 (Sheldrick, 1997)'
_computing_structure_solution 'SHELXS-97 (Sheldrick, 1990)'
_diffrn_ambient_temperature 100(2)
_diffrn_measured_fraction_theta_full 1.000
_diffrn_measured_fraction_theta_max 1.000
_diffrn_radiation_monochromator graphite
_diffrn_radiation_source 'fine-focus sealed tube'
_diffrn_radiation_type MoK\a
_diffrn_radiation_wavelength 0.71073
_diffrn_reflns_av_R_equivalents 0.1373
_diffrn_reflns_av_sigmaI/netI 0.0943
_diffrn_reflns_limit_h_max 17
_diffrn_reflns_limit_h_min -17
_diffrn_reflns_limit_k_max 9
_diffrn_reflns_limit_k_min -9
_diffrn_reflns_limit_l_max 20
_diffrn_reflns_limit_l_min -20
_diffrn_reflns_number 20736
_diffrn_reflns_theta_full 18.85
_diffrn_reflns_theta_max 18.85
_diffrn_reflns_theta_min 1.87
_exptl_absorpt_coefficient_mu 0.852
_exptl_absorpt_correction_T_max 1.000
_exptl_absorpt_correction_T_min 0.523
_exptl_absorpt_correction_type multi-scan
_exptl_absorpt_process_details
;
absorption corrections were made based on correspondance of
equivalent intensities usingprogram SADABS (G. Sheldrick, Bruker 
Analytical X-ray Systems, Madison, WI)
;
_exptl_crystal_density_diffrn 1.505
_exptl_crystal_density_method 'not measured'
_exptl_crystal_F_000 1959
_exptl_crystal_size_max 0.40
_exptl_crystal_size_mid 0.36
_exptl_crystal_size_min 0.08
_refine_diff_density_max 0.453
_refine_diff_density_min -0.470
_refine_diff_density_rms 0.078
_refine_ls_extinction_method none
_refine_ls_goodness_of_fit_ref 0.971
_refine_ls_hydrogen_treatment constr
_refine_ls_matrix_type full
_refine_ls_number_parameters 488
_refine_ls_number_reflns 3314
_refine_ls_number_restraints 0
_refine_ls_restrained_S_all 0.971
_refine_ls_R_factor_all 0.0846
_refine_ls_R_factor_gt 0.0542
_refine_ls_shift/su_max 0.025
_refine_ls_shift/su_mean 0.001
_refine_ls_structure_factor_coef Fsqd
_refine_ls_weighting_details 'calc w=1/[\s^2^(Fo^2^)+(0.0562P)^2^+0.0000P] where P=(Fo^2^+2Fc^2^)/3'
_refine_ls_weighting_scheme calc
_refine_ls_wR_factor_gt 0.1119
_refine_ls_wR_factor_ref 0.1213
_reflns_number_gt 2312
_reflns_number_total 3314
_reflns_threshold_expression >2sigma(I)
_cod_data_source_file om5009988_si_002.cif
_cod_data_source_block compound_2b
_cod_depositor_comments 'Adding full bibliography for 4084939--4084944.cif.'
_cod_original_cell_volume 4197(8)
_cod_original_sg_symbol_H-M P21/c
_cod_database_code 4084940

loop_
_symmetry_equiv_pos_as_xyz
'x, y, z'
'-x, y+1/2, -z+1/2'
'-x, -y, -z'
'x, -y-1/2, z-1/2'

loop_
_atom_site_label
_atom_site_type_symbol
_atom_site_fract_x
_atom_site_fract_y
_atom_site_fract_z
_atom_site_U_iso_or_equiv
_atom_site_adp_type
_atom_site_occupancy
_atom_site_symmetry_multiplicity
_atom_site_calc_flag
_atom_site_refinement_flags
C1 C 0.1871(7) -0.2817(12) 0.1045(7) 0.044(3) Uani 1 1 d .
C2 C 0.1730(6) -0.4014(15) 0.0746(5) 0.053(4) Uani 1 1 d .
H2 H 0.1343 -0.4118 0.0344 0.063 Uiso 1 1 calc R
C3 C 0.2155(8) -0.5037(12) 0.1039(7) 0.047(3) Uani 1 1 d .
H3 H 0.2056 -0.5884 0.0857 0.056 Uiso 1 1 calc R
C4 C 0.2725(7) -0.4834(12) 0.1595(6) 0.040(3) Uani 1 1 d .
H4 H 0.3049 -0.5533 0.1784 0.048 Uiso 1 1 calc R
C5 C 0.2845(7) -0.3653(15) 0.1889(6) 0.046(4) Uani 1 1 d .
C6 C 0.1407(6) -0.1637(11) 0.0739(5) 0.060(4) Uani 1 1 d .
H6A H 0.1126 -0.1363 0.1002 0.090 Uiso 1 1 calc R
H6B H 0.1069 -0.1865 0.0308 0.090 Uiso 1 1 calc R
H6C H 0.1725 -0.0923 0.0710 0.090 Uiso 1 1 calc R
C7 C 0.3445(6) -0.3410(10) 0.2491(5) 0.055(4) Uani 1 1 d .
H7A H 0.3874 -0.3918 0.2504 0.083 Uiso 1 1 calc R
H7B H 0.3299 -0.3668 0.2849 0.083 Uiso 1 1 calc R
H7C H 0.3567 -0.2481 0.2526 0.083 Uiso 1 1 calc R
C8 C 0.2016(6) -0.1410(10) 0.2604(5) 0.058(4) Uani 1 1 d .
H8A H 0.1750 -0.2208 0.2418 0.087 Uiso 1 1 calc R
H8B H 0.1667 -0.0731 0.2610 0.087 Uiso 1 1 calc R
H8C H 0.2351 -0.1584 0.3043 0.087 Uiso 1 1 calc R
C9 C 0.3683(6) 0.1989(10) 0.1966(5) 0.034(3) Uani 1 1 d .
C10 C 0.4264(7) 0.2669(11) 0.1952(5) 0.036(3) Uani 1 1 d .
H10 H 0.4396 0.2606 0.1584 0.043 Uiso 1 1 calc R
C11 C 0.4680(6) 0.3464(10) 0.2460(7) 0.038(3) Uani 1 1 d .
H11 H 0.5096 0.3916 0.2445 0.046 Uiso 1 1 calc R
C12 C 0.4474(7) 0.3574(10) 0.2975(6) 0.037(3) Uani 1 1 d .
C13 C 0.3892(7) 0.2893(12) 0.2984(6) 0.044(3) Uani 1 1 d .
H13 H 0.3753 0.2995 0.3347 0.053 Uiso 1 1 calc R
C14 C 0.3486(6) 0.2068(10) 0.2511(6) 0.035(3) Uani 1 1 d .
C15 C 0.4882(6) 0.4477(10) 0.3529(5) 0.053(3) Uani 1 1 d .
H15A H 0.5338 0.4767 0.3486 0.079 Uiso 1 1 calc R
H15B H 0.4994 0.4010 0.3936 0.079 Uiso 1 1 calc R
H15C H 0.4575 0.5235 0.3522 0.079 Uiso 1 1 calc R
C16 C 0.1989(7) 0.2137(11) 0.2320(5) 0.031(3) Uani 1 1 d .
C17 C 0.1315(8) 0.1727(11) 0.1923(5) 0.039(3) Uani 1 1 d .
H17 H 0.1271 0.0880 0.1742 0.046 Uiso 1 1 calc R
C18 C 0.0702(7) 0.2478(13) 0.1775(5) 0.043(3) Uani 1 1 d .
H18 H 0.0241 0.2132 0.1514 0.052 Uiso 1 1 calc R
C19 C 0.0748(7) 0.3769(12) 0.2008(5) 0.038(3) Uani 1 1 d .
C20 C 0.1430(8) 0.4183(12) 0.2373(5) 0.049(3) Uani 1 1 d .
H20 H 0.1484 0.5053 0.2529 0.058 Uiso 1 1 calc R
C21 C 0.2043(7) 0.3428(14) 0.2531(5) 0.049(3) Uani 1 1 d .
H21 H 0.2507 0.3779 0.2783 0.059 Uiso 1 1 calc R
C22 C 0.0082(6) 0.4613(11) 0.1873(5) 0.044(3) Uani 1 1 d .
C23 C 0.0202(7) 0.5919(12) 0.1604(7) 0.096(5) Uani 1 1 d .
H23A H -0.0199 0.6512 0.1579 0.144 Uiso 1 1 calc R
H23B H 0.0216 0.5791 0.1174 0.144 Uiso 1 1 calc R
H23C H 0.0668 0.6294 0.1885 0.144 Uiso 1 1 calc R
C24 C -0.0604(6) 0.3994(12) 0.1429(6) 0.073(4) Uani 1 1 d .
H24A H -0.0560 0.3836 0.1013 0.110 Uiso 1 1 calc R
H24B H -0.1020 0.4574 0.1373 0.110 Uiso 1 1 calc R
H24C H -0.0683 0.3165 0.1611 0.110 Uiso 1 1 calc R
C25 C -0.0015(7) 0.4842(13) 0.2517(6) 0.095(5) Uani 1 1 d .
H25A H -0.0173 0.4032 0.2659 0.142 Uiso 1 1 calc R
H25B H -0.0386 0.5518 0.2465 0.142 Uiso 1 1 calc R
H25C H 0.0451 0.5124 0.2839 0.142 Uiso 1 1 calc R
C26 C 0.2966(7) 0.1025(10) 0.3452(5) 0.036(3) Uani 1 1 d .
C27 C 0.3629(6) 0.0597(10) 0.3889(6) 0.039(3) Uani 1 1 d .
C28 C 0.3731(6) 0.0651(10) 0.4545(6) 0.045(3) Uani 1 1 d .
H28 H 0.4185 0.0385 0.4855 0.054 Uiso 1 1 calc R
C29 C 0.3178(8) 0.1087(11) 0.4746(5) 0.046(3) Uani 1 1 d .
H29 H 0.3265 0.1136 0.5192 0.056 Uiso 1 1 calc R
C30 C 0.2531(7) 0.1434(11) 0.4325(6) 0.047(3) Uani 1 1 d .
C31 C 0.2429(6) 0.1406(9) 0.3676(6) 0.041(3) Uani 1 1 d .
H31 H 0.1967 0.1660 0.3374 0.049 Uiso 1 1 calc R
C32 C 0.1930(6) 0.1903(11) 0.4516(5) 0.054(4) Uani 1 1 d .
H32A H 0.1663 0.1157 0.4596 0.081 Uiso 1 1 calc R
H32B H 0.1595 0.2441 0.4173 0.081 Uiso 1 1 calc R
H32C H 0.2131 0.2424 0.4909 0.081 Uiso 1 1 calc R
C33 C 0.5632(6) 0.0987(11) 0.3808(5) 0.046(3) Uani 1 1 d .
H33A H 0.5527 0.1231 0.3355 0.056 Uiso 1 1 calc R
H33B H 0.5814 0.0079 0.3872 0.056 Uiso 1 1 calc R
C34 C 0.6176(6) 0.1857(11) 0.4232(6) 0.061(4) Uani 1 1 d .
H34A H 0.6017 0.2761 0.4129 0.091 Uiso 1 1 calc R
H34B H 0.6645 0.1727 0.4176 0.091 Uiso 1 1 calc R
H34C H 0.6235 0.1672 0.4678 0.091 Uiso 1 1 calc R
C35 C 0.4434(6) -0.2328(11) 0.4215(5) 0.046(3) Uani 1 1 d .
H35A H 0.4338 -0.2731 0.3790 0.056 Uiso 1 1 calc R
H35B H 0.3964 -0.2253 0.4283 0.056 Uiso 1 1 calc R
C36 C 0.4958(6) -0.3144(11) 0.4730(5) 0.061(4) Uani 1 1 d .
H36A H 0.5396 -0.3308 0.4627 0.091 Uiso 1 1 calc R
H36B H 0.4725 -0.3974 0.4759 0.091 Uiso 1 1 calc R
H36C H 0.5096 -0.2685 0.5141 0.091 Uiso 1 1 calc R
C37 C 0.2650(9) 0.5401(15) 0.4565(8) 0.130(7) Uani 1 1 d .
H37A H 0.2298 0.4694 0.4543 0.156 Uiso 1 1 calc R
H37B H 0.2968 0.5510 0.5021 0.156 Uiso 1 1 calc R
C38 C 0.0724(6) 0.3410(11) 0.5216(5) 0.056(4) Uani 0.95 1 d P
H38A H 0.1257 0.3421 0.5464 0.068 Uiso 0.95 1 calc PR
H38B H 0.0480 0.3897 0.5465 0.068 Uiso 0.95 1 calc PR
Cl1 Cl 0.3183(3) 0.4937(4) 0.4137(2) 0.1083(16) Uani 0.93 1 d P
Cl2 Cl 0.2178(3) 0.6796(5) 0.4304(2) 0.140(2) Uani 0.93 1 d P
Cl3 Cl 0.05460(18) 0.4200(3) 0.44695(16) 0.0715(11) Uani 0.95 1 d P
Cl4 Cl 0.04157(18) 0.1811(3) 0.51224(16) 0.0662(11) Uani 0.95 1 d P
N1 N 0.2422(6) -0.2618(9) 0.1614(5) 0.038(2) Uani 1 1 d .
O1 O 0.3193(3) -0.0269(6) 0.1474(3) 0.0363(19) Uani 1 1 d .
O2 O 0.3512(4) 0.1277(6) 0.0818(3) 0.042(2) Uani 1 1 d .
O3 O 0.2431(4) 0.1623(6) 0.1078(3) 0.0356(19) Uani 1 1 d .
O4 O 0.4169(4) -0.0462(6) 0.3054(3) 0.048(2) Uani 1 1 d .
O5 O 0.4982(4) 0.1096(7) 0.3956(3) 0.048(2) Uani 1 1 d .
O6 O 0.4752(4) -0.1079(7) 0.4241(3) 0.0390(19) Uani 1 1 d .
P1 P 0.27600(15) 0.1077(3) 0.25831(13) 0.0351(9) Uani 1 1 d .
P2 P 0.43811(17) -0.0004(3) 0.37274(15) 0.0437(9) Uani 1 1 d .
Pd1 Pd 0.25929(5) -0.08052(8) 0.20719(4) 0.0377(3) Uani 1 1 d .
S1 S 0.31567(17) 0.1102(3) 0.12677(14) 0.0402(8) Uani 1 1 d .

loop_
_atom_site_aniso_label
_atom_site_aniso_U_11
_atom_site_aniso_U_22
_atom_site_aniso_U_33
_atom_site_aniso_U_23
_atom_site_aniso_U_13
_atom_site_aniso_U_12
C1 0.040(9) 0.046(11) 0.058(11) 0.012(9) 0.032(9) 0.014(8)
C2 0.052(9) 0.042(10) 0.044(8) -0.019(9) -0.006(7) -0.010(9)
C3 0.070(11) 0.028(9) 0.047(10) -0.003(8) 0.027(9) 0.008(8)
C4 0.057(10) 0.028(10) 0.036(9) -0.006(7) 0.018(9) 0.007(7)
C5 0.043(9) 0.058(11) 0.042(10) 0.025(10) 0.022(8) 0.025(9)
C6 0.062(9) 0.062(10) 0.051(9) -0.009(7) 0.015(7) -0.010(8)
C7 0.067(9) 0.041(8) 0.041(9) 0.001(7) -0.001(8) 0.015(7)
C8 0.069(9) 0.049(8) 0.076(9) -0.010(7) 0.049(8) -0.022(7)
C9 0.031(8) 0.034(8) 0.039(9) 0.003(6) 0.013(7) -0.004(6)
C10 0.060(9) 0.030(8) 0.033(8) 0.003(7) 0.036(7) 0.002(7)
C11 0.037(8) 0.021(7) 0.063(10) 0.005(7) 0.025(8) -0.003(6)
C12 0.041(9) 0.035(8) 0.037(9) -0.008(6) 0.017(7) -0.015(7)
C13 0.044(9) 0.047(9) 0.044(9) -0.011(7) 0.021(7) -0.005(7)
C14 0.038(8) 0.037(8) 0.039(8) 0.000(7) 0.026(7) 0.004(6)
C15 0.068(9) 0.053(9) 0.046(8) 0.010(7) 0.031(7) -0.009(7)
C16 0.053(10) 0.024(8) 0.030(8) -0.003(6) 0.032(8) -0.006(7)
C17 0.043(9) 0.052(9) 0.028(8) 0.002(7) 0.022(7) 0.004(9)
C18 0.043(10) 0.058(10) 0.029(8) -0.001(7) 0.013(7) -0.010(8)
C19 0.038(10) 0.048(10) 0.035(8) 0.004(7) 0.021(7) 0.001(8)
C20 0.047(10) 0.049(9) 0.055(9) -0.015(8) 0.025(8) 0.002(9)
C21 0.034(9) 0.067(11) 0.055(9) 0.006(8) 0.028(7) -0.007(8)
C22 0.036(9) 0.059(10) 0.042(8) 0.004(7) 0.020(7) 0.008(8)
C23 0.075(11) 0.056(10) 0.151(15) 0.033(10) 0.033(10) 0.025(9)
C24 0.061(10) 0.086(11) 0.074(10) 0.012(9) 0.025(9) 0.029(9)
C25 0.065(10) 0.132(14) 0.110(13) -0.038(10) 0.058(9) 0.028(9)
C26 0.044(8) 0.038(8) 0.031(8) 0.011(6) 0.020(8) 0.001(7)
C27 0.054(10) 0.038(8) 0.034(8) -0.005(6) 0.027(8) -0.001(7)
C28 0.044(8) 0.047(8) 0.052(10) -0.009(7) 0.028(7) -0.001(7)
C29 0.053(9) 0.063(9) 0.022(8) 0.006(7) 0.013(9) 0.006(7)
C30 0.050(10) 0.069(10) 0.027(9) -0.003(7) 0.020(8) 0.011(7)
C31 0.042(9) 0.038(8) 0.041(10) -0.004(6) 0.014(7) -0.001(6)
C32 0.048(9) 0.086(10) 0.035(8) -0.007(7) 0.023(7) -0.006(7)
C33 0.025(8) 0.071(9) 0.045(8) -0.006(7) 0.014(7) -0.013(7)
C34 0.048(9) 0.077(10) 0.072(10) 0.013(8) 0.038(8) 0.010(8)
C35 0.063(9) 0.040(9) 0.036(8) 0.003(7) 0.017(7) 0.007(8)
C36 0.072(10) 0.053(9) 0.049(9) 0.010(7) 0.012(8) 0.000(8)
C37 0.131(16) 0.122(16) 0.126(16) 0.066(12) 0.034(13) 0.004(12)
C38 0.061(10) 0.065(10) 0.044(9) -0.006(7) 0.021(7) 0.019(8)
Cl1 0.147(4) 0.092(3) 0.085(3) -0.018(3) 0.042(3) -0.016(3)
Cl2 0.145(5) 0.162(5) 0.120(4) 0.062(4) 0.055(4) 0.044(4)
Cl3 0.075(3) 0.072(3) 0.072(3) -0.005(2) 0.033(2) 0.007(2)
Cl4 0.072(3) 0.071(3) 0.060(2) -0.005(2) 0.030(2) 0.004(2)
N1 0.042(7) 0.048(8) 0.025(7) -0.004(6) 0.012(6) 0.000(6)
O1 0.057(5) 0.034(5) 0.029(4) 0.008(4) 0.028(4) 0.000(4)
O2 0.050(5) 0.047(5) 0.039(5) -0.002(4) 0.029(4) 0.001(4)
O3 0.036(5) 0.048(5) 0.022(4) 0.005(4) 0.010(4) 0.008(4)
O4 0.052(5) 0.052(6) 0.041(5) -0.010(4) 0.016(4) -0.002(4)
O5 0.043(5) 0.051(6) 0.049(5) -0.005(4) 0.015(4) -0.005(4)
O6 0.049(5) 0.042(5) 0.026(5) 0.002(4) 0.013(4) 0.011(4)
P1 0.041(2) 0.039(2) 0.0322(19) 0.0009(16) 0.0213(16) 0.0020(17)
P2 0.047(2) 0.051(2) 0.036(2) -0.0019(19) 0.0175(19) 0.001(2)
Pd1 0.0487(6) 0.0349(6) 0.0339(6) -0.0004(5) 0.0203(5) -0.0006(5)
S1 0.053(2) 0.038(2) 0.036(2) -0.0002(17) 0.0241(18) 0.0017(18)

loop_
_atom_type_symbol
_atom_type_description
_atom_type_scat_dispersion_real
_atom_type_scat_dispersion_imag
_atom_type_scat_source
C C 0.0033 0.0016 'International Tables Vol C Tables 4.2.6.8 and 6.1.1.4'
H H 0.0000 0.0000 'International Tables Vol C Tables 4.2.6.8 and 6.1.1.4'
Pd Pd -0.9988 1.0072 'International Tables Vol C Tables 4.2.6.8 and 6.1.1.4'
Cl Cl 0.1484 0.1585 'International Tables Vol C Tables 4.2.6.8 and 6.1.1.4'
S S 0.1246 0.1234 'International Tables Vol C Tables 4.2.6.8 and 6.1.1.4'
O O 0.0106 0.0060 'International Tables Vol C Tables 4.2.6.8 and 6.1.1.4'
N N 0.0061 0.0033 'International Tables Vol C Tables 4.2.6.8 and 6.1.1.4'
P P 0.1023 0.0942 'International Tables Vol C Tables 4.2.6.8 and 6.1.1.4'

loop_
_geom_angle_atom_site_label_1
_geom_angle_atom_site_label_2
_geom_angle_atom_site_label_3
_geom_angle
N1 C1 C2 122.8(10)
N1 C1 C6 116.5(12)
C2 C1 C6 120.6(13)
C3 C2 C1 118.5(11)
C4 C3 C2 118.9(11)
C3 C4 C5 121.5(11)
N1 C5 C4 120.7(11)
N1 C5 C7 116.4(13)
C4 C5 C7 122.8(12)
C10 C9 C14 119.4(10)
C10 C9 S1 118.1(10)
C14 C9 S1 122.3(10)
C9 C10 C11 122.2(10)
C12 C11 C10 118.3(10)
C13 C12 C11 119.1(10)
C13 C12 C15 120.0(12)
C11 C12 C15 120.9(11)
C12 C13 C14 124.7(11)
C13 C14 C9 116.2(10)
C13 C14 P1 122.6(10)
C9 C14 P1 121.2(10)
C17 C16 C21 116.8(10)
C17 C16 P1 122.1(10)
C21 C16 P1 121.1(11)
C16 C17 C18 122.9(11)
C17 C18 C19 120.5(11)
C20 C19 C18 115.6(11)
C20 C19 C22 122.3(12)
C18 C19 C22 122.1(12)
C19 C20 C21 124.1(12)
C20 C21 C16 119.9(11)
C24 C22 C19 113.3(10)
C24 C22 C23 110.0(10)
C19 C22 C23 109.8(10)
C24 C22 C25 107.5(10)
C19 C22 C25 107.1(9)
C23 C22 C25 109.0(11)
C31 C26 C27 118.5(10)
C31 C26 P1 118.3(9)
C27 C26 P1 123.2(9)
C26 C27 C28 117.7(10)
C26 C27 P2 127.6(9)
C28 C27 P2 114.7(10)
C29 C28 C27 121.2(10)
C30 C29 C28 120.8(11)
C29 C30 C31 118.4(11)
C29 C30 C32 122.7(12)
C31 C30 C32 118.9(12)
C26 C31 C30 123.1(10)
O5 C33 C34 107.8(9)
O6 C35 C36 107.9(9)
Cl2 C37 Cl1 114.2(9)
Cl4 C38 Cl3 112.2(6)
C5 N1 C1 117.3(10)
C5 N1 Pd1 120.9(9)
C1 N1 Pd1 121.8(9)
S1 O1 Pd1 117.6(4)
C33 O5 P2 119.4(7)
C35 O6 P2 121.8(6)
C16 P1 C14 103.2(5)
C16 P1 C26 101.7(5)
C14 P1 C26 103.5(5)
C16 P1 Pd1 114.5(5)
C14 P1 Pd1 114.9(4)
C26 P1 Pd1 117.2(4)
O4 P2 O6 113.9(4)
O4 P2 O5 117.2(4)
O6 P2 O5 100.0(4)
O4 P2 C27 111.9(5)
O6 P2 C27 107.3(5)
O5 P2 C27 105.4(5)
C8 Pd1 N1 89.5(4)
C8 Pd1 O1 176.6(4)
N1 Pd1 O1 87.1(3)
C8 Pd1 P1 88.5(3)
N1 Pd1 P1 177.9(3)
O1 Pd1 P1 94.94(19)
O2 S1 O3 115.5(4)
O2 S1 O1 111.1(4)
O3 S1 O1 112.3(4)
O2 S1 C9 106.2(5)
O3 S1 C9 105.5(5)
O1 S1 C9 105.5(5)

loop_
_geom_bond_atom_site_label_1
_geom_bond_atom_site_label_2
_geom_bond_distance
C1 N1 1.353(13)
C1 C2 1.379(14)
C1 C6 1.521(14)
C2 C3 1.353(14)
C3 C4 1.353(14)
C4 C5 1.359(14)
C5 N1 1.352(12)
C5 C7 1.453(14)
C8 Pd1 2.014(10)
C9 C10 1.346(13)
C9 C14 1.409(13)
C9 S1 1.780(11)
C10 C11 1.396(13)
C11 C12 1.356(14)
C12 C13 1.346(13)
C12 C15 1.523(13)
C13 C14 1.364(13)
C14 P1 1.803(11)
C16 C17 1.363(13)
C16 C21 1.398(13)
C16 P1 1.781(11)
C17 C18 1.364(13)
C18 C19 1.415(14)
C19 C20 1.358(13)
C19 C22 1.503(14)
C20 C21 1.365(14)
C22 C24 1.494(14)
C22 C23 1.524(14)
C22 C25 1.539(15)
C26 C31 1.378(13)
C26 C27 1.385(13)
C26 P1 1.837(11)
C27 C28 1.408(13)
C27 P2 1.752(11)
C28 C29 1.390(13)
C29 C30 1.326(13)
C30 C31 1.391(14)
C30 C32 1.473(14)
C33 O5 1.432(11)
C33 C34 1.450(13)
C35 O6 1.418(11)
C35 C36 1.492(13)
C37 Cl2 1.690(15)
C37 Cl1 1.720(16)
C38 Cl4 1.736(12)
C38 Cl3 1.775(11)
N1 Pd1 2.092(9)
O1 S1 1.475(7)
O1 Pd1 2.149(6)
O2 S1 1.427(7)
O3 S1 1.433(7)
O4 P2 1.486(7)
O5 P2 1.577(7)
O6 P2 1.569(7)
P1 Pd1 2.209(3)

loop_
_geom_torsion_atom_site_label_1
_geom_torsion_atom_site_label_2
_geom_torsion_atom_site_label_3
_geom_torsion_atom_site_label_4
_geom_torsion
N1 C1 C2 C3 0.9(17)
C6 C1 C2 C3 -179.6(10)
C1 C2 C3 C4 -3.5(17)
C2 C3 C4 C5 5.1(18)
C3 C4 C5 N1 -4.0(17)
C3 C4 C5 C7 179.0(11)
C14 C9 C10 C11 -0.5(16)
S1 C9 C10 C11 175.6(8)
C9 C10 C11 C12 -1.8(16)
C10 C11 C12 C13 1.6(16)
C10 C11 C12 C15 -176.9(9)
C11 C12 C13 C14 0.9(18)
C15 C12 C13 C14 179.4(10)
C12 C13 C14 C9 -3.1(17)
C12 C13 C14 P1 174.5(9)
C10 C9 C14 C13 2.8(15)
S1 C9 C14 C13 -173.1(8)
C10 C9 C14 P1 -174.9(8)
S1 C9 C14 P1 9.2(13)
C21 C16 C17 C18 -5.5(15)
P1 C16 C17 C18 172.3(8)
C16 C17 C18 C19 3.1(16)
C17 C18 C19 C20 0.6(15)
C17 C18 C19 C22 -178.0(9)
C18 C19 C20 C21 -1.6(16)
C22 C19 C20 C21 176.9(10)
C19 C20 C21 C16 -0.9(17)
C17 C16 C21 C20 4.4(15)
P1 C16 C21 C20 -173.5(8)
C20 C19 C22 C24 176.5(10)
C18 C19 C22 C24 -5.1(15)
C20 C19 C22 C23 53.0(14)
C18 C19 C22 C23 -128.6(12)
C20 C19 C22 C25 -65.2(14)
C18 C19 C22 C25 113.2(12)
C31 C26 C27 C28 -3.8(15)
P1 C26 C27 C28 177.6(8)
C31 C26 C27 P2 176.9(8)
P1 C26 C27 P2 -1.7(15)
C26 C27 C28 C29 1.7(16)
P2 C27 C28 C29 -178.9(8)
C27 C28 C29 C30 1.7(17)
C28 C29 C30 C31 -2.7(17)
C28 C29 C30 C32 -179.9(10)
C27 C26 C31 C30 2.9(16)
P1 C26 C31 C30 -178.4(8)
C29 C30 C31 C26 0.4(17)
C32 C30 C31 C26 177.8(10)
C4 C5 N1 C1 1.2(15)
C7 C5 N1 C1 178.4(10)
C4 C5 N1 Pd1 179.0(8)
C7 C5 N1 Pd1 -3.8(13)
C2 C1 N1 C5 0.3(16)
C6 C1 N1 C5 -179.3(9)
C2 C1 N1 Pd1 -177.5(8)
C6 C1 N1 Pd1 3.0(13)
C34 C33 O5 P2 -162.1(7)
C36 C35 O6 P2 174.4(7)
C17 C16 P1 C14 137.2(9)
C21 C16 P1 C14 -45.1(10)
C17 C16 P1 C26 -115.8(9)
C21 C16 P1 C26 61.9(9)
C17 C16 P1 Pd1 11.6(9)
C21 C16 P1 Pd1 -170.7(7)
C13 C14 P1 C16 85.8(10)
C9 C14 P1 C16 -96.7(9)
C13 C14 P1 C26 -19.8(11)
C9 C14 P1 C26 157.7(9)
C13 C14 P1 Pd1 -148.8(8)
C9 C14 P1 Pd1 28.7(10)
C31 C26 P1 C16 18.4(10)
C27 C26 P1 C16 -162.9(9)
C31 C26 P1 C14 125.3(8)
C27 C26 P1 C14 -56.1(10)
C31 C26 P1 Pd1 -107.2(8)
C27 C26 P1 Pd1 71.5(10)
C35 O6 P2 O4 -50.2(8)
C35 O6 P2 O5 -176.0(7)
C35 O6 P2 C27 74.3(8)
C33 O5 P2 O4 -46.1(8)
C33 O5 P2 O6 77.5(8)
C33 O5 P2 C27 -171.3(8)
C26 C27 P2 O4 -20.2(11)
C28 C27 P2 O4 160.5(7)
C26 C27 P2 O6 -145.9(9)
C28 C27 P2 O6 34.8(9)
C26 C27 P2 O5 108.2(10)
C28 C27 P2 O5 -71.1(9)
C5 N1 Pd1 C8 -81.8(8)
C1 N1 Pd1 C8 95.9(9)
C5 N1 Pd1 O1 98.5(8)
C1 N1 Pd1 O1 -83.9(8)
S1 O1 Pd1 N1 146.5(5)
S1 O1 Pd1 P1 -34.0(4)
C16 P1 Pd1 C8 -77.6(5)
C14 P1 Pd1 C8 163.2(5)
C26 P1 Pd1 C8 41.4(6)
C16 P1 Pd1 O1 102.2(4)
C14 P1 Pd1 O1 -17.0(4)
C26 P1 Pd1 O1 -138.8(5)
Pd1 O1 S1 O2 -173.4(4)
Pd1 O1 S1 O3 -42.4(5)
Pd1 O1 S1 C9 71.9(6)
C10 C9 S1 O2 2.5(10)
C14 C9 S1 O2 178.4(8)
C10 C9 S1 O3 -120.5(8)
C14 C9 S1 O3 55.4(10)
C10 C9 S1 O1 120.4(8)
C14 C9 S1 O1 -63.6(9)
